data_2010512
loop_
_publ_author_name
'H\"okelek, Tuncer'
'Akduran, Nurcan'
'Y\?ild\?iz, Mustafa'
'Dal, Hakan'
'K\?il\?i\,c, Zeynel'

_publ_section_title
;2,4-[2,2'-Methylenebis(4-nitrophenoxy)]-2,4,6,6-tetrachlorocyclo-2\l^5^,4\l^5^,6\l^5^-triphosphazatriene
 (ansa)
;
_journal_issue 1
_journal_name_full 'Acta Crystallographica Section C'
_journal_page_first 90
_journal_page_last 92
_journal_paper_doi 10.1107/S0108270199012986
_journal_volume 56
_journal_year 2000
_chemical_formula_moiety 'C13 H8 Cl4 N5 O6 P3'
_chemical_formula_sum 'C13 H8 Cl4 N5 O6 P3'
_chemical_formula_weight 564.97
_space_group_IT_number 14
_symmetry_cell_setting monoclinic
_symmetry_space_group_name_Hall '-P 2yn'
_symmetry_space_group_name_H-M 'P 1 21/n 1'
_atom_type_scat_source IntTabIV
_cell_angle_alpha 90
_cell_angle_beta 96.970(10)
_cell_angle_gamma 90
_cell_formula_units_Z 4
_cell_length_a 16.3170(10)
_cell_length_b 8.0470(10)
_cell_length_c 16.8020(10)
_cell_measurement_reflns_used 25
_cell_measurement_temperature 298
_cell_measurement_theta_max 42
_cell_measurement_theta_min 21
_cell_volume 2189.8(3)
_computing_cell_refinement MolEN
_computing_data_collection 'MolEN (Fair, 1990)'
_computing_data_reduction MolEN
_computing_molecular_graphics 'ORTEPII (Johnson, 1976)'
_computing_publication_material MolEN
_computing_structure_refinement MolEN
_computing_structure_solution 'SHELXS86 (Sheldrick, 1990)'
_diffrn_measurement_device 'Enraf-Nonius CAD-4'
_diffrn_measurement_method \w/2\q
_diffrn_radiation_type CuK\a
_diffrn_radiation_wavelength 1.54184
_diffrn_reflns_av_R_equivalents .013
_diffrn_reflns_limit_h_max 19
_diffrn_reflns_limit_h_min 0
_diffrn_reflns_limit_k_max 9
_diffrn_reflns_limit_k_min 0
_diffrn_reflns_limit_l_max 20
_diffrn_reflns_limit_l_min -20
_diffrn_reflns_number 4457
_diffrn_reflns_theta_max 74.3
_diffrn_standards_decay_% 'variation +- 1'
_diffrn_standards_interval_time 120
_diffrn_standards_number 3
_exptl_absorpt_coefficient_mu 7.391
_exptl_absorpt_correction_T_max .228
_exptl_absorpt_correction_T_min .156
_exptl_absorpt_correction_type '\y scans'
_exptl_absorpt_process_details 'MolEN (Fair, 1990)'
_exptl_crystal_colour colourless
_exptl_crystal_density_diffrn 1.71
_exptl_crystal_density_method none
_exptl_crystal_description block
_exptl_crystal_size_max .30
_exptl_crystal_size_mid .25
_exptl_crystal_size_min .20
_refine_diff_density_max .34
_refine_diff_density_min -.54
_refine_ls_extinction_method none
_refine_ls_goodness_of_fit_ref .85
_refine_ls_hydrogen_treatment constr
_refine_ls_number_parameters 280
_refine_ls_number_reflns 3072
_refine_ls_R_factor_gt .045
_refine_ls_shift/su_max .01
_refine_ls_structure_factor_coef F
_refine_ls_weighting_details 'w = 1 / [\s(F)^2^ + (0.02 F)^2^ + 1]'
_refine_ls_weighting_scheme calc
_refine_ls_wR_factor_ref .052
_reflns_number_gt 3072
_reflns_number_total 4457
_reflns_threshold_expression F>3.0\s(F)
_cod_data_source_file bm1373.cif
_cod_data_source_block I
_cod_depositor_comments
;
The following automatic conversions were performed:

'_refine_ls_weighting_scheme' value ' w = 1 / [\s(F)^2^ + (0.02 F)^2^
+ 1] ' was changed to 'calc'. New tag '_refine_ls_weighting_details'
was created. The value of the new tag was set to 'w = 1 / [\s(F)^2^ +
(0.02 F)^2^ + 1]'.

Automatic conversion script
Id: cif_fix_values 3143 2015-03-26 13:38:13Z robertas 
;
_cod_original_cell_volume 2189.80(10)
_cod_original_sg_symbol_H-M 'P 21/n'
_cod_database_code 2010512

loop_
_symmetry_equiv_pos_as_xyz
x,y,z
-x+1/2,y+1/2,-z+1/2
-x,-y,-z
x+1/2,-y+1/2,z+1/2

loop_
_atom_site_aniso_label
_atom_site_aniso_U_11
_atom_site_aniso_U_22
_atom_site_aniso_U_33
_atom_site_aniso_U_12
_atom_site_aniso_U_13
_atom_site_aniso_U_23
Cl1 .0547(6) .0528(6) .0853(8) .0177(5) .0186(6) .0071(6)
Cl2 .0760(8) .0485(6) .0969(9) -.0165(6) -.0044(7) -.0242(6)
Cl3 .0554(6) .0458(5) .0464(5) .0082(5) -.0145(4) -.0025(5)
Cl4 .0640(6) .0964(9) .0738(7) -.0323(6) .0352(5) -.0059(7)
P1 .0439(5) .0268(4) .0411(5) .0005(4) .0071(4) -.0050(4)
P2 .0465(5) .0374(5) .0398(5) -.0055(5) .0177(4) -.0022(5)
P3 .0385(5) .0289(4) .0307(4) .0021(4) .0011(4) -.0038(4)
O1 .0400(10) .0300(10) .0300(10) -.0030(10) .0000(10) .0010(10)
O2 .074(2) .120(3) .048(2) .021(2) -.021(2) -.016(2)
O3 .054(2) .120(3) .087(2) .036(2) -.011(2) -.025(2)
O4 .079(2) .111(3) .087(2) .005(2) .014(2) -.059(2)
O5 .160(4) .179(5) .076(2) -.009(4) .065(2) -.059(2)
O6 .0510(10) .0430(10) .0350(10) .0010(10) .0130(10) .0000(10)
N1 .084(2) .032(2) .041(2) .004(2) .019(2) .004(2)
N2 .036(2) .038(2) .043(2) .0020(10) .0140(10) -.0050(10)
N3 .055(2) .032(2) .0310(10) .005(2) .0080(10) -.0050(10)
N4 .043(2) .058(2) .056(2) .002(2) -.008(2) -.009(2)
N5 .056(2) .115(3) .060(2) -.001(2) .019(2) -.044(2)
C1 .034(2) .031(2) .029(2) -.004(2) .0020(10) -.001(2)
C2 .034(2) .028(2) .031(2) -.004(2) .0080(10) -.0070(10)
C3 .038(2) .037(2) .027(2) -.005(2) .0060(10) -.008(2)
C4 .032(2) .043(2) .037(2) -.006(2) -.001(2) -.004(2)
C5 .040(2) .056(3) .041(2) .002(2) .011(2) -.012(2)
C6 .038(2) .053(2) .033(2) .000(2) .009(2) -.007(2)
C7 .049(2) .034(2) .037(2) .001(2) .009(2) -.012(2)
C8 .035(2) .046(2) .033(2) .003(2) .006(2) -.009(2)
C9 .041(2) .065(3) .045(2) .003(2) .009(2) -.022(2)
C10 .048(2) .086(3) .047(2) -.002(3) .014(2) -.028(2)
C11 .066(3) .117(4) .037(2) -.008(3) .026(2) -.017(3)
C12 .074(3) .079(3) .040(2) -.014(3) .020(2) -.001(2)
C13 .042(2) .062(3) .029(2) .004(2) .010(2) -.007(2)

loop_
_atom_site_label
_atom_site_fract_x
_atom_site_fract_y
_atom_site_fract_z
_atom_site_U_iso_or_equiv
Cl1 .53931(7) -.3755(2) .11613(8) .0635(3)
Cl2 .35312(9) -.4172(2) .06522(9) .0752(3)
Cl3 .31684(7) .17210(10) .02053(6) .0510(2)
Cl4 .27589(8) -.1507(2) .29014(8) .0759(3)
P1 .43379(6) -.25960(10) .12199(6) .0371(2)
P2 .37851(6) -.08750(10) .24484(6) .0402(2)
P3 .39731(6) .07220(10) .10432(6) .0330(2)
O1 .4664(2) .2131(3) .11080(10) .0336(5)
O2 .7419(2) .0741(6) .3951(2) .08370(10)
O3 .7981(2) -.0327(6) .2983(2) .08870(10)
O4 .3886(3) .6260(5) .5130(2) .09250(10)
O5 .3525(3) .4422(8) .5949(2) .14440(10)
O6 .4388(2) -.0297(4) .3211(2) .0421(6)
N1 .4199(3) -.2476(4) .2129(2) .0512(8)
N2 .3570(2) .0607(4) .1847(2) .0383(6)
N3 .4329(2) -.0941(4) .0720(2) .0393(7)
N4 .7429(2) .0417(5) .3245(2) .0536(8)
N5 .3770(3) .4826(7) .5329(2) .07610(10)
C1 .5363(2) .1766(5) .1662(2) .0317(7)
C2 .5381(2) .2231(4) .2457(2) .0306(7)
C3 .6077(2) .1777(5) .2972(2) .0340(7)
C4 .6700(2) .0912(5) .2683(2) .0378(8)
C5 .6690(3) .0498(6) .1885(2) .0453(9)
C6 .6011(2) .0941(6) .1370(2) .0409(8)
C7 .4707(3) .3255(5) .2751(2) .0398(8)
C8 .4382(2) .2673(5) .3510(2) .0379(8)
C9 .4215(3) .3903(6) .4055(2) .0505(9)
C10 .3915(3) .3474(7) .4757(3) .05960(10)
C11 .3783(3) .1881(8) .4960(3) .07230(10)
C12 .3935(3) .0613(7) .4423(3) .06340(10)
C13 .4223(3) .1046(6) .3707(2) .0441(9)
H31 .612 .206 .352 .0431
H51 .715 -.004 .170 .0558
H61 .598 .067 .082 .0507
H71 .425 .325 .234 .0482
H72 .491 .436 .284 .0482
H91 .429 .505 .394 .0558
H111 .358 .165 .545 .0773
H121 .383 -.051 .455 .0748

loop_
_geom_angle_atom_site_label_1
_geom_angle_atom_site_label_2
_geom_angle_atom_site_label_3
_geom_angle
_geom_angle_publ_flag
Cl1 P1 N3 109.00(10) yes
Cl2 P1 N1 109.9(2) yes
Cl2 P1 N3 108.70(10) yes
N1 P1 N3 118.2(2) yes
Cl4 P2 O6 103.60(10) yes
Cl4 P2 N1 109.7(2) yes
Cl4 P2 N2 107.90(10) yes
O6 P2 N1 105.4(2) yes
O6 P2 N2 111.3(2) yes
N1 P2 N2 118.1(2) yes
Cl3 P3 O1 99.40(10) yes
Cl3 P3 N2 108.90(10) yes
Cl3 P3 N3 109.90(10) yes
O1 P3 N2 110.4(2) yes
O1 P3 N3 109.9(2) yes
N2 P3 N3 117.0(2) yes
P3 O1 C1 113.9(2) yes
P2 O6 C13 123.8(2) yes
P1 N1 P2 119.9(2) yes
P2 N2 P3 120.8(2) yes
C1 C6 C5 119.6(4) no
C1 C6 H61 120.0 no
C5 C6 H61 120.0 no
C2 C7 C8 116.8(3) yes
C2 C7 H71 107.0 no
C2 C7 H72 108.1 no
C8 C7 H71 107.2 no
C8 C7 H72 108.1 no
H71 C7 H72 109.5 no
C7 C8 C9 116.7(4) no
C7 C8 C13 126.1(4) no
C9 C8 C13 117.2(4) no
C8 C9 C10 120.2(5) no
C8 C9 H91 120.8 no
P1 N3 P3 120.9(2) yes
O2 N4 O3 123.2(4) no
O2 N4 C4 118.2(4) no
O3 N4 C4 118.5(4) no
O4 N5 O5 124.8(5) no
O4 N5 C10 118.1(4) no
O5 N5 C10 117.1(5) no
O1 C1 C2 120.0(3) no
O1 C1 C6 117.1(3) no
C2 C1 C6 122.9(3) no
C1 C2 C3 116.7(3) no
C1 C2 C7 122.3(3) no
C3 C2 C7 120.9(3) no
C2 C3 C4 119.9(3) no
C2 C3 H31 120.3 no
C4 C3 H31 119.9 no
N4 C4 C3 118.6(3) no
N4 C4 C5 118.2(4) no
C3 C4 C5 123.1(3) no
C4 C5 C6 117.7(4) no
C4 C5 H51 121.1 no
C6 C5 H51 121.1 no
C10 C9 H91 119.0 no
N5 C10 C9 118.1(5) no
N5 C10 C11 119.1(4) no
C9 C10 C11 122.7(5) no
C10 C11 C12 118.7(5) no
C10 C11 H111 119.4 no
C12 C11 H111 121.9 no
C11 C12 C13 118.6(5) no
C11 C12 H121 119.9 no
C13 C12 H121 121.4 no
O6 C13 C8 122.0(3) no
O6 C13 C12 115.4(4) no
C8 C13 C12 122.5(4) no

loop_
_geom_bond_atom_site_label_1
_geom_bond_atom_site_label_2
_geom_bond_site_symmetry_1
_geom_bond_site_symmetry_2
_geom_bond_distance
_geom_bond_publ_flag
Cl1 P1 . . 1.971(2) yes
Cl2 P1 . . 1.987(2) yes
Cl3 P3 . . 1.9760(10) yes
Cl4 P2 . . 1.988(2) yes
P1 N1 . . 1.573(4) yes
P1 N3 . . 1.574(3) yes
P2 O6 . . 1.587(3) yes
P2 N1 . . 1.578(4) yes
P2 N2 . . 1.575(3) yes
P3 O1 . . 1.593(3) yes
P3 N2 . . 1.574(3) yes
P3 N3 . . 1.581(3) yes
O1 C1 . . 1.413(4) no
O2 N4 . . 1.215(5) no
O3 N4 . . 1.219(6) no
O4 N5 . . 1.223(7) no
O5 N5 . . 1.205(6) no
O6 C13 . . 1.411(5) no
N4 C4 . . 1.471(5) no
N5 C10 . . 1.490(7) no
C1 C2 . . 1.384(5) no
C1 C6 . . 1.389(6) no
C2 C3 . . 1.390(5) no
C2 C7 . . 1.505(5) no
C3 C4 . . 1.370(6) no
C3 H31 . . .950 no
C4 C5 . . 1.379(6) no
C5 C6 . . 1.368(5) no
C5 H51 . . .950 no
C6 H61 . . .950 no
C7 C8 . . 1.514(6) no
C7 H71 . . .950 no
C7 H72 . . .950 no
C8 C9 . . 1.398(6) no
C8 C13 . . 1.383(6) no
C9 C10 . . 1.374(6) no
C9 H91 . . .950 no
C10 C11 . . 1.350(8) no
C11 C12 . . 1.404(8) no
C11 H111 . . .950 no
C12 C13 . . 1.389(6) no
C12 H121 . . .950 no

loop_
_geom_torsion_atom_site_label_1
_geom_torsion_atom_site_label_2
_geom_torsion_atom_site_label_3
_geom_torsion_atom_site_label_4
_geom_torsion
_geom_torsion_publ_flag
Cl1 P1 N1 P2 143.4(2) no
Cl2 P1 N1 P2 -106.3(3) no
N3 P1 N1 P2 19.3(4) yes
Cl1 P1 N3 P3 -138.8(2) no
Cl2 P1 N3 P3 111.0(2) no
N1 P1 N3 P3 -15.2(3) yes
Cl4 P2 O6 C13 -61.0(3) no
N1 P2 O6 C13 -176.2(3) no
N2 P2 O6 C13 54.7(3) no
Cl4 P2 N1 P1 120.6(2) no
O6 P2 N1 P1 -128.5(3) no
N2 P2 N1 P1 -3.5(4) yes
Cl4 P2 N2 P3 -142.1(2) no
O6 P2 N2 P3 104.9(2) no
N1 P2 N2 P3 -17.1(3) yes
Cl3 P3 O1 C1 -178.4(2) no
N2 P3 O1 C1 67.3(3) no
N3 P3 O1 C1 -63.2(3) no
Cl3 P3 N2 P2 146.3(2) no
O1 P3 N2 P2 -105.6(2) no
N3 P3 N2 P2 21.0(3) yes
Cl3 P3 N3 P1 -129.4(2) no
O1 P3 N3 P1 122.2(2) no
N2 P3 N3 P1 -4.6(3) yes
P3 O1 C1 C2 -89.1(4) no
P3 O1 C1 C6 91.0(4) no
P2 O6 C13 C8 -82.4(4) no
P2 O6 C13 C12 101.1(4) no
O2 N4 C4 C3 2.8(6) no
O2 N4 C4 C5 -178.0(4) no
O3 N4 C4 C3 -178.7(4) no
O3 N4 C4 C5 .5(6) no
O4 N5 C10 C9 3.6(6) no
O4 N5 C10 C11 -179.3(5) no
O5 N5 C10 C9 -178.3(5) no
O5 N5 C10 C11 -1.2(7) no
O1 C1 C2 C3 177.8(3) no
O1 C1 C2 C7 -5.5(5) no
C6 C1 C2 C3 -2.3(6) no
C6 C1 C2 C7 174.5(4) no
O1 C1 C6 C5 -177.5(4) no
C2 C1 C6 C5 2.6(6) no
C1 C2 C3 C4 -.1(6) no
C7 C2 C3 C4 -176.9(4) no
C1 C2 C7 C8 133.6(4) yes
C3 C2 C7 C8 -49.7(5) yes
C2 C3 C4 N4 -178.7(4) no
C2 C3 C4 C5 2.2(6) no
N4 C4 C5 C6 178.9(4) no
C3 C4 C5 C6 -1.9(7) no
C4 C5 C6 C1 -.5(6) no
C2 C7 C8 C9 139.8(4) no
C2 C7 C8 C13 -41.5(6) no
C7 C8 C9 C10 179.7(4) no
C13 C8 C9 C10 .8(6) no
C7 C8 C13 O6 2.9(6) no
C7 C8 C13 C12 179.1(4) no
C9 C8 C13 O6 -178.4(4) no
C9 C8 C13 C12 -2.1(6) no
C8 C9 C10 N5 178.2(4) no
C8 C9 C10 C11 1.2(7) no
N5 C10 C11 C12 -178.9(4) no
C9 C10 C11 C12 -1.9(7) no
C10 C11 C12 C13 .6(7) no
C11 C12 C13 O6 177.9(4) no
C11 C12 C13 C8 1.4(7) no
